data_7212591
loop_
_publ_author_name
'\<Salitro\<s, Ivan'
'Pavlik, J\'an'
'Bo\<ca, Roman'
'Fuhr, Olaf'
'Rajadurai, Chandrasekar'
'Ruben, Mario'

_publ_section_title
;
 Supramolecular lattice-solvent control of iron(ii) spin transition
 parameters
;
_journal_issue 8
_journal_name_full CrystEngComm
_journal_page_first 2361
_journal_paper_doi 10.1039/c002082f
_journal_volume 12
_journal_year 2010
_chemical_formula_sum 'C32 H24 Cl2 Fe N12 O8'
_chemical_formula_weight 831.38
_chemical_name_systematic
;
?
;
_space_group_IT_number 15
_symmetry_cell_setting monoclinic
_symmetry_space_group_name_Hall '-C 2yc'
_symmetry_space_group_name_H-M 'C 1 2/c 1'
_atom_sites_solution_hydrogens geom
_atom_sites_solution_primary direct
_atom_sites_solution_secondary difmap
_audit_creation_method SHELXL-97
_cell_angle_alpha 90.00
_cell_angle_beta 103.67(3)
_cell_angle_gamma 90.00
_cell_formula_units_Z 8
_cell_length_a 41.327(8)
_cell_length_b 9.790(2)
_cell_length_c 16.801(3)
_cell_measurement_temperature 180(2)
_cell_volume 6605(2)
_computing_structure_refinement 'SHELXL-97 (Sheldrick, 1997)'
_computing_structure_solution 'SHELXS-97 (Sheldrick, 1990)'
_diffrn_ambient_temperature 180(2)
_diffrn_measured_fraction_theta_full 0.968
_diffrn_measured_fraction_theta_max 0.968
_diffrn_radiation_monochromator graphite
_diffrn_radiation_source 'fine-focus sealed tube'
_diffrn_radiation_type MoK\a
_diffrn_radiation_wavelength 0.71073
_diffrn_reflns_av_R_equivalents 0.0728
_diffrn_reflns_av_sigmaI/netI 0.1148
_diffrn_reflns_limit_h_max 50
_diffrn_reflns_limit_h_min -49
_diffrn_reflns_limit_k_max 10
_diffrn_reflns_limit_k_min -11
_diffrn_reflns_limit_l_max 20
_diffrn_reflns_limit_l_min -13
_diffrn_reflns_number 11023
_diffrn_reflns_theta_full 25.66
_diffrn_reflns_theta_max 25.66
_diffrn_reflns_theta_min 2.03
_exptl_absorpt_coefficient_mu 0.693
_exptl_absorpt_correction_type none
_exptl_crystal_colour red
_exptl_crystal_density_diffrn 1.672
_exptl_crystal_density_method 'not measured'
_exptl_crystal_description plate
_exptl_crystal_F_000 3392
_exptl_crystal_size_max 0.25
_exptl_crystal_size_mid 0.20
_exptl_crystal_size_min 0.04
_refine_diff_density_max 0.561
_refine_diff_density_min -0.453
_refine_diff_density_rms 0.090
_refine_ls_extinction_coef 0.00169(15)
_refine_ls_extinction_expression Fc^*^=kFc[1+0.001xFc^2^\l^3^/sin(2\q)]^-1/4^
_refine_ls_extinction_method SHELXL
_refine_ls_goodness_of_fit_ref 0.930
_refine_ls_hydrogen_treatment constr
_refine_ls_matrix_type full
_refine_ls_number_parameters 493
_refine_ls_number_reflns 6055
_refine_ls_number_restraints 0
_refine_ls_restrained_S_all 0.930
_refine_ls_R_factor_all 0.1265
_refine_ls_R_factor_gt 0.0647
_refine_ls_shift/su_max 0.000
_refine_ls_shift/su_mean 0.000
_refine_ls_structure_factor_coef Fsqd
_refine_ls_weighting_details 'calc w=1/[\s^2^(Fo^2^)+(0.0765P)^2^+0.0000P] where P=(Fo^2^+2Fc^2^)/3'
_refine_ls_weighting_scheme calc
_refine_ls_wR_factor_gt 0.1375
_refine_ls_wR_factor_ref 0.1617
_reflns_number_gt 3363
_reflns_number_total 6055
_reflns_threshold_expression >2sigma(I)
_cod_data_source_file c002082f.txt
_cod_data_source_block c:\alle\m-pyfe2\pyfe2
_cod_original_sg_symbol_H-M C2/c
_cod_database_code 7212591

loop_
_symmetry_equiv_pos_as_xyz
'x, y, z'
'-x, y, -z+1/2'
'x+1/2, y+1/2, z'
'-x+1/2, y+1/2, -z+1/2'
'-x, -y, -z'
'x, -y, z-1/2'
'-x+1/2, -y+1/2, -z'
'x+1/2, -y+1/2, z-1/2'

loop_
_atom_site_label
_atom_site_type_symbol
_atom_site_fract_x
_atom_site_fract_y
_atom_site_fract_z
_atom_site_U_iso_or_equiv
_atom_site_adp_type
_atom_site_occupancy
_atom_site_symmetry_multiplicity
_atom_site_calc_flag
_atom_site_refinement_flags
_atom_site_disorder_assembly
_atom_site_disorder_group
Fe1 Fe 0.381803(16) 0.63646(8) 0.51046(5) 0.0324(2) Uani 1 1 d . . .
N1 N 0.38984(10) 0.4997(5) 0.5993(3) 0.0369(11) Uani 1 1 d . . .
N2 N 0.36034(10) 0.4442(5) 0.6112(3) 0.0374(11) Uani 1 1 d . . .
N3 N 0.33775(10) 0.5795(5) 0.5045(3) 0.0345(11) Uani 1 1 d . . .
N4 N 0.32400(9) 0.7265(5) 0.3987(3) 0.0353(11) Uani 1 1 d . . .
N5 N 0.35786(10) 0.7496(5) 0.4178(3) 0.0363(11) Uani 1 1 d . . .
N6 N 0.18453(10) 0.4041(5) 0.4043(3) 0.0425(12) Uani 1 1 d . . .
N7 N 0.38552(9) 0.7828(4) 0.5919(3) 0.0342(11) Uani 1 1 d . . .
N8 N 0.41707(10) 0.8407(5) 0.6129(3) 0.0350(10) Uani 1 1 d . . .
N9 N 0.42621(10) 0.6920(5) 0.5182(3) 0.0344(10) Uani 1 1 d . . .
N10 N 0.42602(10) 0.5327(5) 0.4220(3) 0.0367(11) Uani 1 1 d . . .
N11 N 0.39402(10) 0.5102(5) 0.4314(3) 0.0385(11) Uani 1 1 d . . .
N12 N 0.57182(11) 0.9700(5) 0.5920(4) 0.0447(13) Uani 1 1 d . . .
C1 C 0.41359(13) 0.4384(6) 0.6547(4) 0.0400(14) Uani 1 1 d . . .
H1A H 0.4367 0.4555 0.6617 0.048 Uiso 1 1 calc R . .
C2 C 0.40025(13) 0.3456(6) 0.7015(4) 0.0432(14) Uani 1 1 d . . .
H2A H 0.4123 0.2900 0.7449 0.052 Uiso 1 1 calc R . .
C3 C 0.36685(14) 0.3505(6) 0.6728(4) 0.0446(14) Uani 1 1 d . . .
H3A H 0.3509 0.2983 0.6921 0.054 Uiso 1 1 calc R . .
C4 C 0.33122(12) 0.4864(5) 0.5578(4) 0.0347(13) Uani 1 1 d . . .
C5 C 0.29936(12) 0.4424(6) 0.5575(4) 0.0362(13) Uani 1 1 d . . .
H5A H 0.2953 0.3779 0.5962 0.043 Uiso 1 1 calc R . .
C6 C 0.27325(12) 0.4982(6) 0.4968(4) 0.0376(13) Uani 1 1 d . . .
C7 C 0.27964(12) 0.5957(6) 0.4412(4) 0.0370(13) Uani 1 1 d . . .
H7A H 0.2622 0.6354 0.4007 0.044 Uiso 1 1 calc R . .
C8 C 0.31242(12) 0.6312(6) 0.4480(4) 0.0362(12) Uani 1 1 d . . .
C9 C 0.30847(13) 0.7974(6) 0.3313(4) 0.0400(14) Uani 1 1 d . . .
H9A H 0.2853 0.7974 0.3063 0.048 Uiso 1 1 calc R . .
C10 C 0.33281(13) 0.8695(6) 0.3060(4) 0.0427(14) Uani 1 1 d . . .
H10A H 0.3299 0.9296 0.2604 0.051 Uiso 1 1 calc R . .
C11 C 0.36272(12) 0.8363(5) 0.3610(4) 0.0345(12) Uani 1 1 d . . .
H11A H 0.3839 0.8713 0.3582 0.041 Uiso 1 1 calc R . .
C12 C 0.23844(12) 0.4551(6) 0.4910(4) 0.0352(13) Uani 1 1 d . . .
C13 C 0.21687(12) 0.4408(6) 0.4154(4) 0.0393(13) Uani 1 1 d . . .
H13A H 0.2252 0.4576 0.3682 0.047 Uiso 1 1 calc R . .
C14 C 0.17388(13) 0.3815(6) 0.4723(4) 0.0454(15) Uani 1 1 d . . .
H14A H 0.1512 0.3568 0.4663 0.054 Uiso 1 1 calc R . .
C15 C 0.19334(13) 0.3915(7) 0.5495(4) 0.0461(15) Uani 1 1 d . . .
H15A H 0.1842 0.3742 0.5954 0.055 Uiso 1 1 calc R . .
C16 C 0.22669(13) 0.4272(6) 0.5607(4) 0.0445(15) Uani 1 1 d . . .
H16A H 0.2410 0.4325 0.6140 0.053 Uiso 1 1 calc R . .
C17 C 0.36887(12) 0.8444(6) 0.6408(4) 0.0393(13) Uani 1 1 d . . .
H17A H 0.3462 0.8276 0.6403 0.047 Uiso 1 1 calc R . .
C18 C 0.38942(12) 0.9374(6) 0.6932(4) 0.0412(14) Uani 1 1 d . . .
H18A H 0.3835 0.9921 0.7343 0.049 Uiso 1 1 calc R . .
C19 C 0.41963(13) 0.9335(6) 0.6730(4) 0.0395(13) Uani 1 1 d . . .
H19A H 0.4387 0.9863 0.6970 0.047 Uiso 1 1 calc R . .
C20 C 0.43979(12) 0.7920(5) 0.5696(4) 0.0342(12) Uani 1 1 d . . .
C21 C 0.47193(11) 0.8385(6) 0.5770(4) 0.0345(12) Uani 1 1 d . . .
H21A H 0.4809 0.9099 0.6139 0.041 Uiso 1 1 calc R . .
C22 C 0.49081(12) 0.7760(6) 0.5277(4) 0.0349(13) Uani 1 1 d . . .
C23 C 0.47679(11) 0.6714(6) 0.4727(4) 0.0351(12) Uani 1 1 d . . .
H23A H 0.4890 0.6291 0.4382 0.042 Uiso 1 1 calc R . .
C24 C 0.44449(11) 0.6332(6) 0.4713(3) 0.0348(12) Uani 1 1 d . . .
C25 C 0.43286(14) 0.4490(6) 0.3627(4) 0.0441(15) Uani 1 1 d . . .
H25A H 0.4532 0.4447 0.3459 0.053 Uiso 1 1 calc R . .
C26 C 0.40531(14) 0.3737(7) 0.3327(4) 0.0495(15) Uani 1 1 d . . .
H26A H 0.4025 0.3065 0.2908 0.059 Uiso 1 1 calc R . .
C27 C 0.38168(13) 0.4148(6) 0.3760(4) 0.0408(14) Uani 1 1 d . . .
H27A H 0.3597 0.3791 0.3668 0.049 Uiso 1 1 calc R . .
C28 C 0.52546(12) 0.8226(6) 0.5314(4) 0.0350(12) Uani 1 1 d . . .
C29 C 0.54073(13) 0.9211(6) 0.5865(4) 0.0414(14) Uani 1 1 d . . .
H29A H 0.5285 0.9570 0.6231 0.050 Uiso 1 1 calc R . .
C30 C 0.58850(13) 0.9158(6) 0.5403(5) 0.0486(16) Uani 1 1 d . . .
H30A H 0.6104 0.9480 0.5426 0.058 Uiso 1 1 calc R . .
C31 C 0.57577(15) 0.8171(7) 0.4845(5) 0.064(2) Uani 1 1 d . . .
H31A H 0.5887 0.7813 0.4495 0.077 Uiso 1 1 calc R . .
C32 C 0.54382(15) 0.7695(7) 0.4793(5) 0.059(2) Uani 1 1 d . . .
H32A H 0.5345 0.7012 0.4404 0.071 Uiso 1 1 calc R . .
Cl1 Cl 0.29431(4) 0.6838(2) 0.73718(13) 0.0686(6) Uani 1 1 d . . .
Cl2 Cl 0.5000 0.6245(2) 0.7500 0.0392(5) Uani 1 2 d S . .
Cl3 Cl 0.5000 0.8298(2) 0.2500 0.0423(5) Uani 1 2 d S . .
O1A O 0.2683(2) 0.6833(11) 0.7846(7) 0.062(3) Uiso 0.50 1 d P A 1
O2A O 0.3223(4) 0.7818(16) 0.7668(10) 0.056(5) Uiso 0.50 1 d P A 1
O3A O 0.2987(4) 0.5432(18) 0.7568(12) 0.098(6) Uiso 0.50 1 d P A 1
O4A O 0.2889(2) 0.7217(10) 0.6452(7) 0.054(2) Uiso 0.50 1 d P A 1
O1B O 0.2676(3) 0.7633(16) 0.7588(10) 0.095(4) Uiso 0.50 1 d P A 2
O2B O 0.3218(4) 0.7545(17) 0.7764(12) 0.065(6) Uiso 0.50 1 d P A 2
O3B O 0.3091(3) 0.5439(14) 0.7433(9) 0.071(4) Uiso 0.50 1 d P A 2
O4B O 0.2763(3) 0.6895(12) 0.6582(8) 0.066(3) Uiso 0.50 1 d P A 2
O5 O 0.47166(9) 0.7088(4) 0.7525(3) 0.0473(11) Uani 1 1 d . . .
O6 O 0.49201(9) 0.5401(4) 0.6772(3) 0.0480(11) Uani 1 1 d . . .
O7 O 0.5000 0.9754(6) 0.2500 0.074(2) Uani 1 2 d S . .
O8 O 0.4699(2) 0.7662(9) 0.2304(7) 0.054(2) Uiso 0.50 1 d P . .
O9 O 0.5187(3) 0.8090(13) 0.3325(9) 0.088(3) Uiso 0.50 1 d P . .
O10 O 0.5217(3) 0.7745(11) 0.2002(8) 0.072(3) Uiso 0.50 1 d P . .

loop_
_atom_site_aniso_label
_atom_site_aniso_U_11
_atom_site_aniso_U_22
_atom_site_aniso_U_33
_atom_site_aniso_U_23
_atom_site_aniso_U_13
_atom_site_aniso_U_12
Fe1 0.0281(3) 0.0350(4) 0.0340(5) -0.0010(4) 0.0071(3) -0.0018(3)
N1 0.027(2) 0.041(3) 0.044(3) -0.004(2) 0.0095(19) -0.0040(18)
N2 0.029(2) 0.044(3) 0.037(3) 0.007(2) 0.0049(19) -0.0034(19)
N3 0.033(2) 0.037(2) 0.034(3) 0.006(2) 0.0083(19) 0.0031(18)
N4 0.027(2) 0.039(3) 0.039(3) 0.002(2) 0.0065(19) -0.0062(18)
N5 0.027(2) 0.038(2) 0.043(3) -0.006(2) 0.0061(19) -0.0061(17)
N6 0.031(2) 0.050(3) 0.048(3) -0.003(2) 0.012(2) -0.0052(19)
N7 0.0260(19) 0.036(2) 0.041(3) 0.003(2) 0.0090(19) -0.0050(17)
N8 0.0299(19) 0.037(3) 0.039(3) 0.000(2) 0.0106(18) -0.0008(18)
N9 0.035(2) 0.036(2) 0.033(3) -0.003(2) 0.0105(19) 0.0027(18)
N10 0.029(2) 0.043(3) 0.039(3) -0.007(2) 0.0080(19) -0.0053(18)
N11 0.028(2) 0.046(3) 0.042(3) -0.002(2) 0.011(2) -0.0053(19)
N12 0.034(2) 0.048(3) 0.053(4) -0.008(3) 0.012(2) -0.011(2)
C1 0.036(3) 0.041(3) 0.041(4) 0.000(3) 0.005(2) 0.002(2)
C2 0.042(3) 0.042(3) 0.042(4) 0.005(3) 0.004(3) 0.000(3)
C3 0.046(3) 0.040(3) 0.044(4) 0.009(3) 0.003(3) -0.005(3)
C4 0.029(2) 0.038(3) 0.033(3) -0.001(3) 0.001(2) 0.002(2)
C5 0.034(2) 0.035(3) 0.040(3) 0.004(3) 0.010(2) -0.006(2)
C6 0.030(2) 0.039(3) 0.043(4) -0.001(3) 0.008(2) -0.002(2)
C7 0.029(2) 0.039(3) 0.042(4) 0.004(3) 0.005(2) -0.002(2)
C8 0.034(2) 0.035(3) 0.040(3) 0.002(3) 0.010(2) -0.002(2)
C9 0.032(2) 0.044(3) 0.041(4) 0.009(3) 0.002(2) 0.004(2)
C10 0.041(3) 0.048(3) 0.038(3) 0.008(3) 0.008(2) -0.002(3)
C11 0.037(2) 0.033(3) 0.034(3) 0.003(2) 0.010(2) -0.003(2)
C12 0.032(2) 0.036(3) 0.038(3) 0.002(2) 0.009(2) -0.001(2)
C13 0.038(3) 0.042(3) 0.039(4) -0.003(3) 0.011(2) -0.007(2)
C14 0.036(3) 0.049(4) 0.054(4) -0.002(3) 0.016(3) -0.007(2)
C15 0.041(3) 0.056(4) 0.046(4) -0.001(3) 0.019(3) -0.009(3)
C16 0.042(3) 0.050(4) 0.043(4) -0.007(3) 0.013(3) -0.006(3)
C17 0.033(2) 0.037(3) 0.047(4) -0.005(3) 0.008(2) -0.001(2)
C18 0.037(3) 0.046(3) 0.045(4) -0.011(3) 0.018(3) 0.001(2)
C19 0.043(3) 0.036(3) 0.041(4) -0.008(3) 0.013(3) -0.006(2)
C20 0.032(2) 0.035(3) 0.037(3) -0.002(2) 0.011(2) 0.000(2)
C21 0.030(2) 0.037(3) 0.037(3) -0.003(2) 0.009(2) -0.005(2)
C22 0.029(2) 0.040(3) 0.036(3) 0.004(3) 0.010(2) 0.000(2)
C23 0.028(2) 0.042(3) 0.036(3) -0.002(3) 0.009(2) -0.001(2)
C24 0.031(2) 0.039(3) 0.034(3) -0.008(3) 0.005(2) -0.004(2)
C25 0.040(3) 0.046(3) 0.045(4) -0.011(3) 0.007(3) 0.000(2)
C26 0.053(3) 0.050(4) 0.044(4) -0.014(3) 0.008(3) -0.003(3)
C27 0.040(3) 0.040(3) 0.040(4) -0.010(3) 0.005(2) -0.005(2)
C28 0.030(2) 0.038(3) 0.036(3) 0.002(2) 0.006(2) -0.003(2)
C29 0.033(3) 0.053(4) 0.039(4) -0.003(3) 0.010(2) -0.005(2)
C30 0.034(3) 0.050(4) 0.065(5) -0.010(3) 0.019(3) -0.008(2)
C31 0.045(3) 0.066(5) 0.093(6) -0.032(4) 0.039(4) -0.020(3)
C32 0.049(3) 0.056(4) 0.083(6) -0.027(4) 0.036(4) -0.019(3)
Cl1 0.0471(8) 0.0954(15) 0.0569(12) -0.0158(10) -0.0006(8) 0.0150(9)
Cl2 0.0345(8) 0.0414(10) 0.0438(12) 0.000 0.0132(8) 0.000
Cl3 0.0434(9) 0.0396(11) 0.0406(12) 0.000 0.0034(8) 0.000
O5 0.040(2) 0.051(2) 0.057(3) 0.009(2) 0.0224(19) 0.0186(18)
O6 0.045(2) 0.054(3) 0.046(3) -0.012(2) 0.0126(19) -0.0110(19)
O7 0.065(4) 0.032(3) 0.123(8) 0.000 0.019(4) 0.000

loop_
_atom_type_symbol
_atom_type_description
_atom_type_scat_dispersion_real
_atom_type_scat_dispersion_imag
_atom_type_scat_source
C C 0.0033 0.0016 'International Tables Vol C Tables 4.2.6.8 and 6.1.1.4'
H H 0.0000 0.0000 'International Tables Vol C Tables 4.2.6.8 and 6.1.1.4'
N N 0.0061 0.0033 'International Tables Vol C Tables 4.2.6.8 and 6.1.1.4'
O O 0.0106 0.0060 'International Tables Vol C Tables 4.2.6.8 and 6.1.1.4'
Cl Cl 0.1484 0.1585 'International Tables Vol C Tables 4.2.6.8 and 6.1.1.4'
Fe Fe 0.3463 0.8444 'International Tables Vol C Tables 4.2.6.8 and 6.1.1.4'

loop_
_geom_angle_atom_site_label_1
_geom_angle_atom_site_label_2
_geom_angle_atom_site_label_3
_geom_angle
_geom_angle_site_symmetry_1
_geom_angle_site_symmetry_3
N3 Fe1 N9 179.0(2) . .
N3 Fe1 N7 99.72(19) . .
N9 Fe1 N7 80.02(19) . .
N3 Fe1 N11 100.21(19) . .
N9 Fe1 N11 80.05(19) . .
N7 Fe1 N11 160.08(17) . .
N3 Fe1 N1 80.04(18) . .
N9 Fe1 N1 98.96(19) . .
N7 Fe1 N1 89.8(2) . .
N11 Fe1 N1 93.5(2) . .
N3 Fe1 N5 80.02(19) . .
N9 Fe1 N5 100.99(19) . .
N7 Fe1 N5 94.7(2) . .
N11 Fe1 N5 88.9(2) . .
N1 Fe1 N5 160.02(17) . .
C1 N1 N2 104.6(5) . .
C1 N1 Fe1 143.3(4) . .
N2 N1 Fe1 112.1(3) . .
C3 N2 C4 132.8(5) . .
C3 N2 N1 110.4(4) . .
C4 N2 N1 116.7(5) . .
C8 N3 C4 118.8(4) . .
C8 N3 Fe1 120.7(4) . .
C4 N3 Fe1 120.5(3) . .
C9 N4 N5 111.3(5) . .
C9 N4 C8 132.3(4) . .
N5 N4 C8 116.2(4) . .
C11 N5 N4 104.9(4) . .
C11 N5 Fe1 142.4(3) . .
N4 N5 Fe1 112.5(4) . .
C14 N6 C13 116.1(5) . .
C17 N7 N8 104.4(4) . .
C17 N7 Fe1 142.5(3) . .
N8 N7 Fe1 113.0(3) . .
C19 N8 N7 111.7(4) . .
C19 N8 C20 132.6(4) . .
N7 N8 C20 115.7(4) . .
C20 N9 C24 118.9(4) . .
C20 N9 Fe1 120.5(4) . .
C24 N9 Fe1 120.5(4) . .
C25 N10 N11 110.8(4) . .
C25 N10 C24 132.6(5) . .
N11 N10 C24 116.6(5) . .
C27 N11 N10 104.4(5) . .
C27 N11 Fe1 142.8(4) . .
N10 N11 Fe1 112.4(3) . .
C30 N12 C29 116.2(5) . .
N1 C1 C2 111.3(5) . .
C3 C2 C1 106.3(5) . .
C2 C3 N2 107.3(5) . .
N3 C4 N2 110.6(4) . .
N3 C4 C5 123.1(5) . .
N2 C4 C5 126.3(5) . .
C4 C5 C6 116.7(5) . .
C7 C6 C5 120.9(5) . .
C7 C6 C12 118.8(5) . .
C5 C6 C12 120.3(5) . .
C8 C7 C6 116.9(5) . .
N3 C8 C7 123.6(5) . .
N3 C8 N4 110.6(4) . .
C7 C8 N4 125.8(5) . .
N4 C9 C10 106.6(4) . .
C9 C10 C11 105.9(5) . .
N5 C11 C10 111.3(5) . .
C13 C12 C16 118.4(5) . .
C13 C12 C6 119.9(6) . .
C16 C12 C6 121.7(5) . .
N6 C13 C12 123.9(6) . .
N6 C14 C15 124.3(5) . .
C14 C15 C16 119.5(6) . .
C15 C16 C12 117.7(6) . .
N7 C17 C18 110.8(5) . .
C19 C18 C17 106.2(5) . .
N8 C19 C18 106.9(5) . .
N9 C20 C21 123.1(5) . .
N9 C20 N8 110.7(4) . .
C21 C20 N8 126.1(5) . .
C20 C21 C22 117.4(5) . .
C21 C22 C23 120.2(5) . .
C21 C22 C28 120.3(5) . .
C23 C22 C28 119.4(5) . .
C24 C23 C22 117.0(5) . .
N9 C24 C23 123.3(5) . .
N9 C24 N10 110.3(4) . .
C23 C24 N10 126.4(5) . .
C26 C25 N10 107.3(5) . .
C25 C26 C27 106.2(6) . .
N11 C27 C26 111.3(5) . .
C29 C28 C32 116.9(5) . .
C29 C28 C22 121.6(6) . .
C32 C28 C22 121.5(5) . .
N12 C29 C28 124.7(6) . .
N12 C30 C31 123.6(5) . .
C30 C31 C32 119.3(7) . .
C31 C32 C28 119.3(6) . .
O2B Cl1 O4B 130.8(10) . .
O2B Cl1 O3A 109.5(10) . .
O4B Cl1 O3A 106.1(9) . .
O2B Cl1 O1B 101.6(9) . .
O4B Cl1 O1B 87.1(8) . .
O3A Cl1 O1B 121.5(10) . .
O2B Cl1 O1A 111.7(9) . .
O4B Cl1 O1A 103.0(7) . .
O3A Cl1 O1A 86.7(9) . .
O1B Cl1 O1A 35.3(6) . .
O2B Cl1 O3B 98.7(9) . .
O4B Cl1 O3B 103.1(7) . .
O3A Cl1 O3B 20.8(8) . .
O1B Cl1 O3B 142.3(9) . .
O1A Cl1 O3B 107.3(8) . .
O2B Cl1 O2A 11.5(11) . .
O4B Cl1 O2A 120.0(9) . .
O3A Cl1 O2A 119.9(9) . .
O1B Cl1 O2A 98.4(8) . .
O1A Cl1 O2A 115.2(8) . .
O3B Cl1 O2A 107.0(8) . .
O2B Cl1 O4A 105.6(9) . .
O4B Cl1 O4A 26.2(5) . .
O3A Cl1 O4A 116.4(9) . .
O1B Cl1 O4A 100.3(7) . .
O1A Cl1 O4A 125.7(6) . .
O3B Cl1 O4A 104.4(7) . .
O2A Cl1 O4A 95.5(8) . .
O5 Cl2 O5 110.2(4) 2_656 .
O5 Cl2 O6 109.1(2) 2_656 2_656
O5 Cl2 O6 109.0(2) . 2_656
O5 Cl2 O6 109.0(2) 2_656 .
O5 Cl2 O6 109.1(2) . .
O6 Cl2 O6 110.4(4) 2_656 .
O8 Cl3 O8 125.5(8) 2_655 .
O8 Cl3 O7 117.2(4) 2_655 .
O8 Cl3 O7 117.2(4) . .
O8 Cl3 O9 56.5(6) 2_655 .
O8 Cl3 O9 115.0(7) . .
O7 Cl3 O9 98.2(5) . .
O8 Cl3 O9 115.0(7) 2_655 2_655
O8 Cl3 O9 56.5(6) . 2_655
O7 Cl3 O9 98.2(5) . 2_655
O9 Cl3 O9 163.6(10) . 2_655
O8 Cl3 O10 47.3(6) 2_655 .
O8 Cl3 O10 109.9(6) . .
O7 Cl3 O10 111.7(4) . .
O9 Cl3 O10 103.7(7) . .
O9 Cl3 O10 70.0(7) 2_655 .
O8 Cl3 O10 109.9(6) 2_655 2_655
O8 Cl3 O10 47.3(6) . 2_655
O7 Cl3 O10 111.7(4) . 2_655
O9 Cl3 O10 70.0(7) . 2_655
O9 Cl3 O10 103.7(7) 2_655 2_655
O10 Cl3 O10 136.7(9) . 2_655
O10 O8 O9 135.8(11) 2_655 2_655
O10 O8 Cl3 71.3(8) 2_655 .
O9 O8 Cl3 64.6(7) 2_655 .
O8 O9 Cl3 59.0(7) 2_655 .
O8 O9 O10 101.0(10) 2_655 2_655
Cl3 O9 O10 56.0(6) . 2_655
O8 O10 Cl3 61.4(8) 2_655 .
O8 O10 O9 113.0(11) 2_655 2_655
Cl3 O10 O9 54.0(6) . 2_655

loop_
_geom_bond_atom_site_label_1
_geom_bond_atom_site_label_2
_geom_bond_distance
_geom_bond_site_symmetry_2
Fe1 N3 1.884(4) .
Fe1 N9 1.889(4) .
Fe1 N7 1.962(5) .
Fe1 N11 1.966(5) .
Fe1 N1 1.974(5) .
Fe1 N5 1.976(5) .
N1 C1 1.325(7) .
N1 N2 1.391(6) .
N2 C3 1.362(8) .
N2 C4 1.383(6) .
N3 C8 1.336(7) .
N3 C4 1.349(7) .
N4 C9 1.355(7) .
N4 N5 1.378(5) .
N4 C8 1.403(7) .
N5 C11 1.327(7) .
N6 C14 1.335(8) .
N6 C13 1.354(6) .
N7 C17 1.334(8) .
N7 N8 1.389(5) .
N8 C19 1.344(8) .
N8 C20 1.400(7) .
N9 C20 1.338(7) .
N9 C24 1.344(7) .
N10 C25 1.369(8) .
N10 N11 1.386(6) .
N10 C24 1.392(7) .
N11 C27 1.333(7) .
N12 C30 1.340(9) .
N12 C29 1.354(7) .
C1 C2 1.398(9) .
C2 C3 1.351(7) .
C4 C5 1.383(7) .
C5 C6 1.407(8) .
C6 C7 1.405(8) .
C6 C12 1.480(7) .
C7 C8 1.377(7) .
C9 C10 1.376(8) .
C10 C11 1.396(7) .
C12 C13 1.375(8) .
C12 C16 1.398(9) .
C14 C15 1.358(9) .
C15 C16 1.391(7) .
C17 C18 1.404(8) .
C18 C19 1.369(8) .
C20 C21 1.382(7) .
C21 C22 1.405(8) .
C22 C23 1.409(8) .
C22 C28 1.490(7) .
C23 C24 1.381(7) .
C25 C26 1.350(8) .
C26 C27 1.407(9) .
C28 C29 1.382(8) .
C28 C32 1.388(9) .
C30 C31 1.362(9) .
C31 C32 1.383(8) .
Cl1 O2B 1.360(17) .
Cl1 O4B 1.361(12) .
Cl1 O3A 1.417(18) .
Cl1 O1B 1.465(14) .
Cl1 O1A 1.481(11) .
Cl1 O3B 1.494(14) .
Cl1 O2A 1.496(16) .
Cl1 O4A 1.553(11) .
Cl2 O5 1.442(4) 2_656
Cl2 O5 1.442(4) .
Cl2 O6 1.449(4) 2_656
Cl2 O6 1.449(4) .
Cl3 O8 1.361(9) 2_655
Cl3 O8 1.361(9) .
Cl3 O7 1.425(7) .
Cl3 O9 1.434(14) .
Cl3 O9 1.434(14) 2_655
Cl3 O10 1.468(12) .
Cl3 O10 1.468(12) 2_655
O8 O10 1.138(15) 2_655
O8 O9 1.323(16) 2_655
O9 O8 1.323(16) 2_655
O9 O10 1.665(15) 2_655
O10 O8 1.138(15) 2_655
O10 O9 1.665(15) 2_655
